data_7161120
loop_
_publ_author_name
'Song, Xiang-Jia'
'Wang, Ya-Xiong'
'Geng, Xin-Sheng'
'Zhang, Jing-Jing'
'Yang, Yu'
'Zhang, Min-Min'
'Yu, Hong-Feng'
'Zhao, Ning-Ning'

_publ_section_title
;
 Synthesis of 2-aminobenzothiazole substituted indoles <i>via</i> DBU
 catalyzed addition of indoles and benzothiazolimines.
;
_journal_issue 19
_journal_name_full 'Organic &amp; biomolecular chemistry'
_journal_page_first 4069
_journal_page_last 4073
_journal_paper_doi 10.1039/d6ob00152a
_journal_volume 24
_journal_year 2026
_chemical_formula_moiety 'C22 H18 Cl2 N3 S'
_chemical_formula_sum 'C22 H18 Cl2 N3 S'
_chemical_formula_weight 427.35
_space_group_crystal_system monoclinic
_space_group_IT_number 14
_space_group_name_Hall '-P 2ybc'
_space_group_name_H-M_alt 'P 1 21/c 1'
_atom_sites_solution_hydrogens geom
_atom_sites_solution_primary iterative
_audit_creation_date 2023-10-13
_audit_creation_method
;
Olex2 1.5
(compiled 2021.11.18 svn.ra9532c28 for OlexSys, GUI svn.r6429)
;
_audit_update_record
;
2023-10-14 deposited with the CCDC.	2026-04-14 downloaded from the CCDC.
;
_cell_angle_alpha 90
_cell_angle_beta 99.787(9)
_cell_angle_gamma 90
_cell_formula_units_Z 4
_cell_length_a 8.5113(9)
_cell_length_b 22.4784(19)
_cell_length_c 10.1545(9)
_cell_measurement_reflns_used 4856
_cell_measurement_temperature 293(2)
_cell_measurement_theta_max 27.8290
_cell_measurement_theta_min 2.2560
_cell_volume 1914.5(3)
_computing_cell_refinement 'CrysAlisPro 1.171.39.46e (Rigaku OD, 2018)'
_computing_data_collection 'CrysAlisPro 1.171.39.46e (Rigaku OD, 2018)'
_computing_data_reduction 'CrysAlisPro 1.171.39.46e (Rigaku OD, 2018)'
_computing_molecular_graphics 'Olex2 1.5 (Dolomanov et al., 2009)'
_computing_publication_material 'Olex2 1.5 (Dolomanov et al., 2009)'
_computing_structure_refinement 'SHELXL 2018/3 (Sheldrick, 2015)'
_computing_structure_solution 'olex2.solve 1.5 (Bourhis et al., 2015)'
_diffrn_ambient_temperature 293(2)
_diffrn_detector 'CCD plate'
_diffrn_measured_fraction_theta_full 1.000
_diffrn_measured_fraction_theta_max 0.966
_diffrn_measurement_details
;
List of Runs (angles in degrees, time in seconds):

  # Type    Start    End  Width  t~exp~   \w     \q     \k     \f   Frames
#--------------------------------------------------------------------------
  1  \w    -74.00 110.00   0.50    2.70    --   20.00  54.00  90.00  368
  2  \w    -74.00 110.00   0.50    2.70    --   20.00  54.00 -30.00  368
  3  \w    -74.00 110.00   0.50    2.70    --   20.00  54.00 120.00  368
  4  \w    -74.00 110.00   0.50    2.70    --   20.00  54.00-150.00  368
  5  \w    -69.00  31.00   0.50    2.70    --   20.00  54.00 -90.00  200
;
_diffrn_measurement_device 'two-circle diffractometer'
_diffrn_measurement_device_type 'XtaLAB Mini II'
_diffrn_measurement_method '\w scans'
_diffrn_orient_matrix_type 'CrysAlisPro convention (1999,Acta A55,543-557)'
_diffrn_orient_matrix_UB_11 -0.0012874000
_diffrn_orient_matrix_UB_12 0.0295709000
_diffrn_orient_matrix_UB_13 -0.0242868000
_diffrn_orient_matrix_UB_21 0.0712367000
_diffrn_orient_matrix_UB_22 0.0062347000
_diffrn_orient_matrix_UB_23 0.0452485000
_diffrn_orient_matrix_UB_31 0.0457227000
_diffrn_orient_matrix_UB_32 -0.0089411000
_diffrn_orient_matrix_UB_33 -0.0488734000
_diffrn_radiation_monochromator graphite
_diffrn_radiation_probe x-ray
_diffrn_radiation_type 'Mo K\a'
_diffrn_radiation_wavelength 0.71073
_diffrn_reflns_av_R_equivalents 0.0553
_diffrn_reflns_av_unetI/netI 0.0544
_diffrn_reflns_Laue_measured_fraction_full 1.000
_diffrn_reflns_Laue_measured_fraction_max 0.966
_diffrn_reflns_limit_h_max 11
_diffrn_reflns_limit_h_min -12
_diffrn_reflns_limit_k_max 31
_diffrn_reflns_limit_k_min -32
_diffrn_reflns_limit_l_max 14
_diffrn_reflns_limit_l_min -14
_diffrn_reflns_number 27693
_diffrn_reflns_point_group_measured_fraction_full 1.000
_diffrn_reflns_point_group_measured_fraction_max 0.966
_diffrn_reflns_theta_full 25.242
_diffrn_reflns_theta_max 30.554
_diffrn_reflns_theta_min 2.228
_diffrn_source 'fine-focus sealed X-ray tube'
_diffrn_source_type 'Rigaku (Mo) X-ray Source'
_exptl_absorpt_coefficient_mu 0.462
_exptl_absorpt_correction_T_max 1.00000
_exptl_absorpt_correction_T_min 0.89519
_exptl_absorpt_correction_type multi-scan
_exptl_absorpt_process_details
;
CrysAlisPro 1.171.39.46e (Rigaku Oxford Diffraction, 2018)
Empirical absorption correction using spherical harmonics,
 implemented in SCALE3 ABSPACK scaling algorithm.
;
_exptl_crystal_density_diffrn 1.483
_exptl_crystal_F_000 884
_refine_diff_density_max 0.322
_refine_diff_density_min -0.609
_refine_diff_density_rms 0.103
_refine_ls_extinction_method none
_refine_ls_goodness_of_fit_ref 1.041
_refine_ls_hydrogen_treatment constr
_refine_ls_matrix_type full
_refine_ls_number_parameters 255
_refine_ls_number_reflns 5690
_refine_ls_number_restraints 0
_refine_ls_restrained_S_all 1.041
_refine_ls_R_factor_all 0.1057
_refine_ls_R_factor_gt 0.0555
_refine_ls_shift/su_max 0.001
_refine_ls_shift/su_mean 0.000
_refine_ls_structure_factor_coef Fsqd
_refine_ls_weighting_details 'w=1/[\s^2^(Fo^2^)+(0.0860P)^2^+0.1601P] where P=(Fo^2^+2Fc^2^)/3'
_refine_ls_weighting_scheme calc
_refine_ls_wR_factor_gt 0.1453
_refine_ls_wR_factor_ref 0.1684
_reflns_Friedel_coverage 0.000
_reflns_number_gt 3346
_reflns_number_total 5690
_reflns_threshold_expression 'I > 2\s(I)'
_cod_data_source_file d6ob00152a2.cif
_cod_data_source_block yinduo
_cod_depositor_comments 'Adding full bibliography for 7161120.cif.'
_cod_database_code 7161120
_shelx_shelxl_version_number 2018/3
_chemical_oxdiff_formula 'C1 H1 S1 N1'
_shelx_space_group_comment
;
The symmetry employed for this shelxl refinement is uniquely defined
by the following loop, which should always be used as a source of
symmetry information in preference to the above space-group names.
They are only intended as comments.
;
_olex2_refinement_description
;
1. Fixed Uiso
 At 1.2 times of:
  All C(H) groups, All N(H) groups, All Cl(H) groups
2.a Ternary CH refined with riding coordinates:
 C10(H10)
2.b Aromatic/amide H refined with riding coordinates:
 N13(H13), N11(H11), C8(H8), C3(H3), C9(H9), C22(H22), C25(H25), C6(H6),
 C23(H23), C4(H4), C15(H15), C18(H18), C16(H16), C5(H5), C17(H17)
2.c Idealised tetrahedral OH refined as rotating group:
 Cl27(H27), Cl28(H28)
;
_olex2_submission_special_instructions 'No special instructions were received'
_oxdiff_exptl_absorpt_empirical_details
;
Empirical correction (ABSPACK) includes:
- Absorption correction using spherical harmonics
- Frame scaling
;
_oxdiff_exptl_absorpt_empirical_full_max 1.353
_oxdiff_exptl_absorpt_empirical_full_min 0.771

loop_
_space_group_symop_operation_xyz
'x, y, z'
'-x, y+1/2, -z+1/2'
'-x, -y, -z'
'x, -y-1/2, z-1/2'

loop_
_atom_site_label
_atom_site_type_symbol
_atom_site_fract_x
_atom_site_fract_y
_atom_site_fract_z
_atom_site_U_iso_or_equiv
_atom_site_adp_type
_atom_site_occupancy
_atom_site_site_symmetry_order
_atom_site_calc_flag
_atom_site_refinement_flags_posn
_atom_site_refinement_flags_adp
_atom_site_refinement_flags_occupancy
_atom_site_disorder_assembly
_atom_site_disorder_group
Cl27 Cl 0.29261(8) 0.57947(3) 0.40255(7) 0.0511(2) Uani 1 1 d . . . . .
H27 H 0.261959 0.544896 0.402954 0.061 Uiso 1 1 calc R U . . .
S20 S 0.28812(9) 0.85350(3) 0.52516(7) 0.0498(2) Uani 1 1 d . . . . .
Cl28 Cl 0.60729(13) 0.50243(4) 0.87278(7) 0.0716(3) Uani 1 1 d . . . . .
H28 H 0.695031 0.507341 0.919201 0.086 Uiso 1 1 calc R U . . .
N1 N 0.6370(2) 0.71340(9) 0.41523(19) 0.0367(4) Uani 1 1 d . . . . .
N13 N 0.2877(2) 0.78605(9) 0.3175(2) 0.0385(5) Uani 1 1 d . . . . .
H13 H 0.308086 0.757276 0.267205 0.046 Uiso 1 1 calc R U . . .
N11 N 0.4239(3) 0.74621(9) 0.5207(2) 0.0420(5) Uani 1 1 d . . . . .
H11 H 0.440160 0.749366 0.606338 0.050 Uiso 1 1 calc R U . . .
C2 C 0.7126(3) 0.67806(10) 0.3333(2) 0.0353(5) Uani 1 1 d . . . . .
C12 C 0.3370(3) 0.78916(11) 0.4448(2) 0.0365(5) Uani 1 1 d . . . . .
C21 C 0.5167(3) 0.64585(10) 0.5610(2) 0.0351(5) Uani 1 1 d . . . . .
C7 C 0.8633(3) 0.70415(11) 0.3289(2) 0.0373(5) Uani 1 1 d . . . . .
C26 C 0.4338(3) 0.59264(11) 0.5443(2) 0.0371(5) Uani 1 1 d . . . . .
C14 C 0.1973(3) 0.83568(11) 0.2735(2) 0.0384(5) Uani 1 1 d . . . . .
C8 C 0.8763(3) 0.75484(11) 0.4145(3) 0.0432(6) Uani 1 1 d . . . . .
H8 H 0.962624 0.780700 0.431980 0.052 Uiso 1 1 calc R U . . .
C10 C 0.4882(3) 0.69610(10) 0.4603(2) 0.0357(5) Uani 1 1 d . . . . .
H10 H 0.410919 0.683009 0.382949 0.043 Uiso 1 1 calc R U . . .
C3 C 0.6629(3) 0.62654(12) 0.2655(2) 0.0418(6) Uani 1 1 d . . . . .
H3 H 0.563517 0.610134 0.269385 0.050 Uiso 1 1 calc R U . . .
C9 C 0.7395(3) 0.75833(11) 0.4657(2) 0.0415(6) Uani 1 1 d . . . . .
H9 H 0.718002 0.786991 0.526305 0.050 Uiso 1 1 calc R U . . .
C22 C 0.6286(3) 0.65373(11) 0.6773(2) 0.0423(6) Uani 1 1 d . . . . .
H22 H 0.686140 0.689055 0.689579 0.051 Uiso 1 1 calc R U . . .
C25 C 0.4600(3) 0.54788(11) 0.6398(2) 0.0442(6) Uani 1 1 d . . . . .
H25 H 0.404017 0.512213 0.627929 0.053 Uiso 1 1 calc R U . . .
C24 C 0.5729(3) 0.55808(12) 0.7541(2) 0.0442(6) Uani 1 1 d . . . . .
C19 C 0.1853(3) 0.87826(11) 0.3720(3) 0.0427(6) Uani 1 1 d . . . . .
C6 C 0.9642(3) 0.67655(13) 0.2527(3) 0.0482(6) Uani 1 1 d . . . . .
H6 H 1.063361 0.692786 0.247141 0.058 Uiso 1 1 calc R U . . .
C23 C 0.6558(3) 0.61019(12) 0.7745(3) 0.0452(6) Uani 1 1 d . . . . .
H23 H 0.729162 0.616258 0.852283 0.054 Uiso 1 1 calc R U . . .
C4 C 0.7652(4) 0.60015(13) 0.1919(3) 0.0502(7) Uani 1 1 d . . . . .
H4 H 0.734892 0.565273 0.145147 0.060 Uiso 1 1 calc R U . . .
C15 C 0.1171(3) 0.84524(13) 0.1444(3) 0.0478(6) Uani 1 1 d . . . . .
H15 H 0.122640 0.817274 0.077871 0.057 Uiso 1 1 calc R U . . .
C18 C 0.0992(3) 0.92991(13) 0.3427(3) 0.0567(7) Uani 1 1 d . . . . .
H18 H 0.093493 0.958176 0.408654 0.068 Uiso 1 1 calc R U . . .
C16 C 0.0289(4) 0.89676(15) 0.1156(3) 0.0596(8) Uani 1 1 d . . . . .
H16 H -0.025901 0.903048 0.029353 0.072 Uiso 1 1 calc R U . . .
C5 C 0.9146(3) 0.62524(14) 0.1866(3) 0.0546(7) Uani 1 1 d . . . . .
H5 H 0.981909 0.606399 0.136621 0.065 Uiso 1 1 calc R U . . .
C17 C 0.0212(4) 0.93882(15) 0.2129(3) 0.0633(8) Uani 1 1 d . . . . .
H17 H -0.036888 0.973546 0.191229 0.076 Uiso 1 1 calc R U . . .

loop_
_atom_site_aniso_label
_atom_site_aniso_U_11
_atom_site_aniso_U_22
_atom_site_aniso_U_33
_atom_site_aniso_U_23
_atom_site_aniso_U_13
_atom_site_aniso_U_12
Cl27 0.0515(4) 0.0484(4) 0.0495(4) -0.0075(3) -0.0023(3) -0.0125(3)
S20 0.0573(4) 0.0395(4) 0.0489(4) -0.0109(3) -0.0012(3) 0.0108(3)
Cl28 0.1243(8) 0.0458(4) 0.0420(4) 0.0094(3) 0.0068(4) -0.0049(4)
N1 0.0409(11) 0.0303(10) 0.0382(10) -0.0034(8) 0.0050(8) -0.0047(9)
N13 0.0414(11) 0.0327(11) 0.0404(10) -0.0042(9) 0.0043(9) 0.0011(9)
N11 0.0492(12) 0.0381(12) 0.0374(10) -0.0024(9) 0.0031(9) 0.0110(10)
C2 0.0385(12) 0.0325(12) 0.0331(11) 0.0018(9) 0.0011(9) 0.0023(10)
C12 0.0363(12) 0.0318(12) 0.0409(12) -0.0035(10) 0.0051(10) 0.0000(10)
C21 0.0363(12) 0.0314(12) 0.0374(12) -0.0004(9) 0.0056(9) 0.0031(10)
C7 0.0365(12) 0.0365(13) 0.0363(11) 0.0062(10) -0.0011(10) -0.0008(10)
C26 0.0376(13) 0.0352(13) 0.0380(12) -0.0049(10) 0.0051(10) -0.0030(10)
C14 0.0325(12) 0.0345(13) 0.0474(13) 0.0018(10) 0.0044(10) -0.0054(10)
C8 0.0402(14) 0.0351(13) 0.0515(14) 0.0033(11) -0.0004(11) -0.0069(11)
C10 0.0374(12) 0.0300(12) 0.0376(11) -0.0022(9) 0.0003(9) 0.0004(10)
C3 0.0435(14) 0.0383(13) 0.0428(13) -0.0036(11) 0.0048(11) -0.0034(11)
C9 0.0481(15) 0.0304(13) 0.0429(13) -0.0020(10) -0.0011(11) -0.0049(11)
C22 0.0461(14) 0.0349(13) 0.0429(13) 0.0004(10) -0.0015(11) -0.0050(11)
C25 0.0569(16) 0.0314(13) 0.0456(14) -0.0033(11) 0.0126(12) -0.0065(12)
C24 0.0599(17) 0.0355(14) 0.0379(12) 0.0033(10) 0.0106(12) 0.0028(12)
C19 0.0382(13) 0.0329(13) 0.0542(15) 0.0002(11) -0.0002(11) 0.0010(11)
C6 0.0404(14) 0.0543(18) 0.0493(14) 0.0066(13) 0.0054(11) -0.0002(13)
C23 0.0511(15) 0.0417(15) 0.0393(13) -0.0001(11) -0.0019(11) -0.0002(12)
C4 0.0601(17) 0.0414(15) 0.0489(15) -0.0095(12) 0.0085(13) -0.0019(13)
C15 0.0448(15) 0.0520(17) 0.0454(14) 0.0046(12) 0.0041(11) -0.0014(12)
C18 0.0560(18) 0.0419(16) 0.0703(19) -0.0024(14) 0.0051(15) 0.0109(13)
C16 0.0477(17) 0.070(2) 0.0583(18) 0.0162(16) -0.0002(14) 0.0045(15)
C5 0.0510(17) 0.0609(19) 0.0539(16) -0.0013(14) 0.0150(13) 0.0066(14)
C17 0.0543(18) 0.0519(19) 0.081(2) 0.0161(17) 0.0037(16) 0.0133(15)

loop_
_atom_type_symbol
_atom_type_description
_atom_type_scat_dispersion_real
_atom_type_scat_dispersion_imag
_atom_type_scat_source
C C 0.0033 0.0016 'International Tables Vol C Tables 4.2.6.8 and 6.1.1.4'
H H 0.0000 0.0000 'International Tables Vol C Tables 4.2.6.8 and 6.1.1.4'
Cl Cl 0.1484 0.1585 'International Tables Vol C Tables 4.2.6.8 and 6.1.1.4'
N N 0.0061 0.0033 'International Tables Vol C Tables 4.2.6.8 and 6.1.1.4'
S S 0.1246 0.1234 'International Tables Vol C Tables 4.2.6.8 and 6.1.1.4'

loop_
_geom_angle_atom_site_label_1
_geom_angle_atom_site_label_2
_geom_angle_atom_site_label_3
_geom_angle
_geom_angle_site_symmetry_1
_geom_angle_site_symmetry_3
_geom_angle_publ_flag
C26 Cl27 H27 109.5 . . ?
C19 S20 C12 88.34(12) . . ?
C24 Cl28 H28 109.5 . . ?
C2 N1 C10 123.23(19) . . ?
C9 N1 C2 108.4(2) . . ?
C9 N1 C10 127.1(2) . . ?
C12 N13 H13 124.8 . . ?
C12 N13 C14 110.3(2) . . ?
C14 N13 H13 124.8 . . ?
C12 N11 H11 119.3 . . ?
C12 N11 C10 121.4(2) . . ?
C10 N11 H11 119.3 . . ?
N1 C2 C7 107.3(2) . . ?
C3 C2 N1 130.4(2) . . ?
C3 C2 C7 122.3(2) . . ?
N13 C12 S20 116.74(19) . . ?
N13 C12 N11 125.3(2) . . ?
N11 C12 S20 118.00(17) . . ?
C26 C21 C10 122.8(2) . . ?
C26 C21 C22 118.3(2) . . ?
C22 C21 C10 118.9(2) . . ?
C2 C7 C8 106.7(2) . . ?
C6 C7 C2 118.6(2) . . ?
C6 C7 C8 134.6(2) . . ?
C21 C26 Cl27 121.03(19) . . ?
C21 C26 C25 121.5(2) . . ?
C25 C26 Cl27 117.50(19) . . ?
N13 C14 C19 115.1(2) . . ?
N13 C14 C15 125.9(2) . . ?
C15 C14 C19 119.0(2) . . ?
C7 C8 H8 126.3 . . ?
C9 C8 C7 107.3(2) . . ?
C9 C8 H8 126.3 . . ?
N1 C10 C21 111.07(19) . . ?
N1 C10 H10 109.0 . . ?
N11 C10 N1 109.68(19) . . ?
N11 C10 C21 109.01(19) . . ?
N11 C10 H10 109.0 . . ?
C21 C10 H10 109.0 . . ?
C2 C3 H3 121.1 . . ?
C4 C3 C2 117.8(2) . . ?
C4 C3 H3 121.1 . . ?
N1 C9 H9 124.9 . . ?
C8 C9 N1 110.2(2) . . ?
C8 C9 H9 124.9 . . ?
C21 C22 H22 119.3 . . ?
C23 C22 C21 121.4(2) . . ?
C23 C22 H22 119.3 . . ?
C26 C25 H25 121.0 . . ?
C26 C25 C24 117.9(2) . . ?
C24 C25 H25 121.0 . . ?
C25 C24 Cl28 118.2(2) . . ?
C23 C24 Cl28 119.6(2) . . ?
C23 C24 C25 122.2(2) . . ?
C14 C19 S20 109.44(18) . . ?
C18 C19 S20 129.1(2) . . ?
C18 C19 C14 121.5(3) . . ?
C7 C6 H6 120.7 . . ?
C5 C6 C7 118.7(3) . . ?
C5 C6 H6 120.7 . . ?
C22 C23 H23 120.6 . . ?
C24 C23 C22 118.7(2) . . ?
C24 C23 H23 120.6 . . ?
C3 C4 H4 119.7 . . ?
C3 C4 C5 120.7(3) . . ?
C5 C4 H4 119.7 . . ?
C14 C15 H15 120.3 . . ?
C16 C15 C14 119.4(3) . . ?
C16 C15 H15 120.3 . . ?
C19 C18 H18 120.7 . . ?
C19 C18 C17 118.6(3) . . ?
C17 C18 H18 120.7 . . ?
C15 C16 H16 119.6 . . ?
C17 C16 C15 120.8(3) . . ?
C17 C16 H16 119.6 . . ?
C6 C5 C4 121.9(3) . . ?
C6 C5 H5 119.0 . . ?
C4 C5 H5 119.0 . . ?
C18 C17 H17 119.7 . . ?
C16 C17 C18 120.7(3) . . ?
C16 C17 H17 119.7 . . ?

loop_
_geom_bond_atom_site_label_1
_geom_bond_atom_site_label_2
_geom_bond_distance
_geom_bond_site_symmetry_2
_geom_bond_publ_flag
Cl27 H27 0.8200 . ?
Cl27 C26 1.736(2) . ?
S20 C12 1.745(2) . ?
S20 C19 1.741(3) . ?
Cl28 H28 0.8200 . ?
Cl28 C24 1.727(3) . ?
N1 C2 1.385(3) . ?
N1 C10 1.471(3) . ?
N1 C9 1.375(3) . ?
N13 H13 0.8600 . ?
N13 C12 1.291(3) . ?
N13 C14 1.386(3) . ?
N11 H11 0.8600 . ?
N11 C12 1.371(3) . ?
N11 C10 1.435(3) . ?
C2 C7 1.418(3) . ?
C2 C3 1.377(3) . ?
C21 C26 1.384(3) . ?
C21 C10 1.515(3) . ?
C21 C22 1.397(3) . ?
C7 C8 1.426(3) . ?
C7 C6 1.395(3) . ?
C26 C25 1.389(3) . ?
C14 C19 1.401(3) . ?
C14 C15 1.388(3) . ?
C8 H8 0.9300 . ?
C8 C9 1.356(3) . ?
C10 H10 0.9800 . ?
C3 H3 0.9300 . ?
C3 C4 1.375(4) . ?
C9 H9 0.9300 . ?
C22 H22 0.9300 . ?
C22 C23 1.381(3) . ?
C25 H25 0.9300 . ?
C25 C24 1.394(4) . ?
C24 C23 1.365(4) . ?
C19 C18 1.378(4) . ?
C6 H6 0.9300 . ?
C6 C5 1.365(4) . ?
C23 H23 0.9300 . ?
C4 H4 0.9300 . ?
C4 C5 1.400(4) . ?
C15 H15 0.9300 . ?
C15 C16 1.384(4) . ?
C18 H18 0.9300 . ?
C18 C17 1.387(4) . ?
C16 H16 0.9300 . ?
C16 C17 1.377(4) . ?
C5 H5 0.9300 . ?
C17 H17 0.9300 . ?

loop_
_geom_torsion_atom_site_label_1
_geom_torsion_atom_site_label_2
_geom_torsion_atom_site_label_3
_geom_torsion_atom_site_label_4
_geom_torsion
_geom_torsion_site_symmetry_1
_geom_torsion_site_symmetry_2
_geom_torsion_site_symmetry_3
_geom_torsion_site_symmetry_4
_geom_torsion_publ_flag
Cl27 C26 C25 C24 -179.87(19) . . . . ?
S20 C19 C18 C17 -177.2(2) . . . . ?
Cl28 C24 C23 C22 178.9(2) . . . . ?
N1 C2 C7 C8 2.0(2) . . . . ?
N1 C2 C7 C6 179.6(2) . . . . ?
N1 C2 C3 C4 -179.2(2) . . . . ?
N13 C14 C19 S20 -1.4(3) . . . . ?
N13 C14 C19 C18 180.0(2) . . . . ?
N13 C14 C15 C16 178.9(2) . . . . ?
C2 N1 C10 N11 -168.6(2) . . . . ?
C2 N1 C10 C21 70.8(3) . . . . ?
C2 N1 C9 C8 2.7(3) . . . . ?
C2 C7 C8 C9 -0.4(3) . . . . ?
C2 C7 C6 C5 -0.6(4) . . . . ?
C2 C3 C4 C5 -0.1(4) . . . . ?
C12 S20 C19 C14 -0.08(19) . . . . ?
C12 S20 C19 C18 178.4(3) . . . . ?
C12 N13 C14 C19 2.7(3) . . . . ?
C12 N13 C14 C15 -175.6(2) . . . . ?
C12 N11 C10 N1 81.0(3) . . . . ?
C12 N11 C10 C21 -157.2(2) . . . . ?
C21 C26 C25 C24 0.1(4) . . . . ?
C21 C22 C23 C24 1.3(4) . . . . ?
C7 C2 C3 C4 0.2(4) . . . . ?
C7 C8 C9 N1 -1.4(3) . . . . ?
C7 C6 C5 C4 0.8(4) . . . . ?
C26 C21 C10 N1 -124.4(2) . . . . ?
C26 C21 C10 N11 114.6(2) . . . . ?
C26 C21 C22 C23 -0.7(4) . . . . ?
C26 C25 C24 Cl28 -179.52(19) . . . . ?
C26 C25 C24 C23 0.5(4) . . . . ?
C14 N13 C12 S20 -2.8(3) . . . . ?
C14 N13 C12 N11 177.2(2) . . . . ?
C14 C19 C18 C17 1.1(4) . . . . ?
C14 C15 C16 C17 0.7(4) . . . . ?
C8 C7 C6 C5 176.2(3) . . . . ?
C10 N1 C2 C7 -170.7(2) . . . . ?
C10 N1 C2 C3 8.8(4) . . . . ?
C10 N1 C9 C8 169.9(2) . . . . ?
C10 N11 C12 S20 -171.03(18) . . . . ?
C10 N11 C12 N13 9.0(4) . . . . ?
C10 C21 C26 Cl27 1.4(3) . . . . ?
C10 C21 C26 C25 -178.5(2) . . . . ?
C10 C21 C22 C23 177.9(2) . . . . ?
C3 C2 C7 C8 -177.5(2) . . . . ?
C3 C2 C7 C6 0.1(3) . . . . ?
C3 C4 C5 C6 -0.4(4) . . . . ?
C9 N1 C2 C7 -2.9(3) . . . . ?
C9 N1 C2 C3 176.6(2) . . . . ?
C9 N1 C10 N11 25.9(3) . . . . ?
C9 N1 C10 C21 -94.6(3) . . . . ?
C22 C21 C26 Cl27 179.98(18) . . . . ?
C22 C21 C26 C25 0.0(4) . . . . ?
C22 C21 C10 N1 57.0(3) . . . . ?
C22 C21 C10 N11 -63.9(3) . . . . ?
C25 C24 C23 C22 -1.2(4) . . . . ?
C19 S20 C12 N13 1.7(2) . . . . ?
C19 S20 C12 N11 -178.3(2) . . . . ?
C19 C14 C15 C16 0.7(4) . . . . ?
C19 C18 C17 C16 0.4(5) . . . . ?
C6 C7 C8 C9 -177.5(3) . . . . ?
C15 C14 C19 S20 176.98(19) . . . . ?
C15 C14 C19 C18 -1.6(4) . . . . ?
C15 C16 C17 C18 -1.3(5) . . . . ?
